data_4029261
loop_
_publ_author_name
'Li, Yabo'
'Wang, Jingran'
'Huang, Mengmeng'
'Wang, Zhiwei'
'Wu, Yusheng'
'Wu, Yangjie'

_publ_section_title
;
 Direct C-H Arylation of Thiophenes at Low Catalyst Loading of a
 Phosphine-Free Bis(alkoxo)palladium Complex.
;
_journal_issue 7
_journal_name_full 'The Journal of organic chemistry'
_journal_page_first 2890
_journal_page_last 2897
_journal_paper_doi 10.1021/jo402745b
_journal_volume 79
_journal_year 2014
_chemical_absolute_configuration ad
_chemical_formula_moiety 'C15 H13 N S2, C H4 O'
_chemical_formula_sum 'C16 H17 N O S2'
_chemical_formula_weight 303.43
_chemical_name_systematic
;
 ? 
;
_space_group_crystal_system monoclinic
_space_group_IT_number 4
_space_group_name_Hall 'P 2yb'
_space_group_name_H-M_alt 'P 1 21 1'
_symmetry_space_group_name_Hall 'P 2yb'
_symmetry_space_group_name_H-M 'P 1 21 1'
_atom_sites_solution_hydrogens geom
_atom_sites_solution_primary direct
_atom_sites_solution_secondary difmap
_audit_creation_date 2013-09-29
_audit_creation_method
;
  Olex2 1.2
  (compiled 2012.05.09 svn.r2324, GUI svn.r4230)
;
_cell_angle_alpha 90.00
_cell_angle_beta 90.732(4)
_cell_angle_gamma 90.00
_cell_formula_units_Z 2
_cell_length_a 4.88121(19)
_cell_length_b 15.8851(6)
_cell_length_c 10.0737(4)
_cell_measurement_reflns_used 2353
_cell_measurement_temperature 291(2)
_cell_measurement_theta_max 25.1330
_cell_measurement_theta_min 3.2630
_cell_volume 781.04(5)
_computing_cell_refinement
;
CrysAlisPro, Agilent Technologies,
Version 1.171.36.28 (release 01-02-2013 CrysAlis171 .NET)
(compiled Feb  1 2013,16:14:44)
;
_computing_data_collection
;
CrysAlisPro, Agilent Technologies,
Version 1.171.36.28 (release 01-02-2013 CrysAlis171 .NET)
(compiled Feb  1 2013,16:14:44)
;
_computing_data_reduction
;
CrysAlisPro, Agilent Technologies,
Version 1.171.36.28 (release 01-02-2013 CrysAlis171 .NET)
(compiled Feb  1 2013,16:14:44)
;
_computing_molecular_graphics
;
O. V. Dolomanov, L. J. Bourhis, R. J. Gildea, J. A. K. Howard and H. Puschmann,
OLEX2: a complete structure solution, refinement and analysis program.
J. Appl. Cryst. (2009). 42, 339-341.
;
_computing_publication_material
;
O. V. Dolomanov, L. J. Bourhis, R. J. Gildea, J. A. K. Howard and H. Puschmann,
OLEX2: a complete structure solution, refinement and analysis program.
J. Appl. Cryst. (2009). 42, 339-341.
;
_computing_structure_refinement
;
SHELXL, G.M. Sheldrick, Acta Cryst.
(2008). A64, 112-122
;
_computing_structure_solution
;
SHELXS, G.M. Sheldrick, Acta Cryst.
(2008). A64, 112-122
;
_diffrn_ambient_temperature 291.15
_diffrn_detector_area_resol_mean 16.2312
_diffrn_measured_fraction_theta_full 0.998
_diffrn_measured_fraction_theta_max 0.998
_diffrn_measurement_details
;
  1 omega  -11.00   14.00   1.0000    1.1800
omega____ theta____ kappa____ phi______ frames
    -      -17.2885  -99.0000 -120.0000 25

  2 omega  -11.00   25.00   1.0000    1.1800
omega____ theta____ kappa____ phi______ frames
    -       19.8666  -57.0000 -120.0000 36

  3 omega   -6.00   80.00   1.0000    1.1800
omega____ theta____ kappa____ phi______ frames
    -       19.8666   37.0000 -150.0000 86

  4 omega   42.00   69.00   1.0000    1.1800
omega____ theta____ kappa____ phi______ frames
    -       19.7104  178.0000   60.0000 27

  5 omega   -4.00   36.00   1.0000    1.1800
omega____ theta____ kappa____ phi______ frames
    -       19.7104   37.0000  150.0000 40

  6 omega  -86.00    4.00   1.0000    1.1800
omega____ theta____ kappa____ phi______ frames
    -      -17.1323  -57.0000  -30.0000 90

  7 omega  -49.00   40.00   1.0000    1.1800
omega____ theta____ kappa____ phi______ frames
    -       19.7104  -57.0000   30.0000 89

  8 omega  -25.00   62.00   1.0000    1.1800
omega____ theta____ kappa____ phi______ frames
    -       19.7104  -99.0000 -120.0000 87

  9 omega   35.00   96.00   1.0000    1.1800
omega____ theta____ kappa____ phi______ frames
    -       19.7104  178.0000 -150.0000 61
;
_diffrn_measurement_device_type 'Xcalibur, Eos, Gemini'
_diffrn_measurement_method '\w scans'
_diffrn_orient_matrix_UB_11 0.0179939000
_diffrn_orient_matrix_UB_12 0.0079103000
_diffrn_orient_matrix_UB_13 -0.0686160000
_diffrn_orient_matrix_UB_21 -0.0152434000
_diffrn_orient_matrix_UB_22 -0.0435809000
_diffrn_orient_matrix_UB_23 -0.0135127000
_diffrn_orient_matrix_UB_31 -0.1434532000
_diffrn_orient_matrix_UB_32 0.0056073000
_diffrn_orient_matrix_UB_33 -0.0080741000
_diffrn_radiation_monochromator graphite
_diffrn_radiation_type 'Mo K\a'
_diffrn_radiation_wavelength 0.7107
_diffrn_reflns_av_R_equivalents 0.0315
_diffrn_reflns_av_unetI/netI 0.0412
_diffrn_reflns_limit_h_max 6
_diffrn_reflns_limit_h_min -6
_diffrn_reflns_limit_k_max 19
_diffrn_reflns_limit_k_min -19
_diffrn_reflns_limit_l_max 12
_diffrn_reflns_limit_l_min -12
_diffrn_reflns_number 7963
_diffrn_reflns_theta_full 26.37
_diffrn_reflns_theta_max 26.37
_diffrn_reflns_theta_min 3.27
_diffrn_source 'Enhance (Mo) X-ray Source'
_exptl_absorpt_coefficient_mu 0.336
_exptl_absorpt_correction_T_max 1.00000
_exptl_absorpt_correction_T_min 0.98624
_exptl_absorpt_correction_type multi-scan
_exptl_absorpt_process_details
;
CrysAlisPro, Agilent Technologies,
Version 1.171.36.28 (release 01-02-2013 CrysAlis171 .NET)
(compiled Feb  1 2013,16:14:44)
Empirical absorption correction using spherical harmonics,
 implemented in SCALE3 ABSPACK scaling algorithm.
;
_exptl_crystal_colour
;
;
_exptl_crystal_density_diffrn 1.290
_exptl_crystal_density_method 'not measured'
_exptl_crystal_description
;
;
_exptl_crystal_F_000 320
_exptl_crystal_size_max 0.30
_exptl_crystal_size_mid 0.25
_exptl_crystal_size_min 0.20
_refine_diff_density_max 0.184
_refine_diff_density_min -0.157
_refine_diff_density_rms 0.033
_refine_ls_abs_structure_details 'Flack H D (1983), Acta Cryst. A39, 876-881'
_refine_ls_abs_structure_Flack 0.00(7)
_refine_ls_extinction_method none
_refine_ls_goodness_of_fit_ref 1.030
_refine_ls_hydrogen_treatment mixed
_refine_ls_matrix_type full
_refine_ls_number_parameters 188
_refine_ls_number_reflns 3118
_refine_ls_number_restraints 2
_refine_ls_restrained_S_all 1.030
_refine_ls_R_factor_all 0.0500
_refine_ls_R_factor_gt 0.0389
_refine_ls_shift/su_max 0.000
_refine_ls_shift/su_mean 0.000
_refine_ls_structure_factor_coef Fsqd
_refine_ls_weighting_details 'calc w=1/[\s^2^(Fo^2^)+(0.0426P)^2^+0.0000P] where P=(Fo^2^+2Fc^2^)/3'
_refine_ls_weighting_scheme calc
_refine_ls_wR_factor_gt 0.0827
_refine_ls_wR_factor_ref 0.0891
_reflns_number_gt 2643
_reflns_number_total 3118
_reflns_threshold_expression >2sigma(I)
_cod_data_source_file jo402745b_si_004.cif
_cod_data_source_block 201309155
_cod_depositor_comments
;Adding full bibliography for
 ./tmp-cod-update-bibliographies-12971/cifs/4029261.cif.
;
_cod_database_code 4029261
_chemical_oxdiff_formula C1H1O1S2
_reflns_odcompleteness_completeness 99.76
_reflns_odcompleteness_iscentric 1
_reflns_odcompleteness_theta 26.32

loop_
_space_group_symop_id
_space_group_symop_operation_xyz
1 'x, y, z'
2 '-x, y+1/2, -z'

loop_
_atom_site_label
_atom_site_type_symbol
_atom_site_fract_x
_atom_site_fract_y
_atom_site_fract_z
_atom_site_U_iso_or_equiv
_atom_site_adp_type
_atom_site_occupancy
_atom_site_symmetry_multiplicity
_atom_site_calc_flag
_atom_site_refinement_flags
S1 S -0.48961(14) 0.16146(5) 0.29654(7) 0.05226(19) Uani 1 1 d .
S2 S 0.60033(14) 0.32042(4) -0.23115(7) 0.0525(2) Uani 1 1 d .
O1 O 0.0676(7) 0.49738(18) 0.2320(4) 0.1001(9) Uani 1 1 d D
N1 N 0.0343(5) 0.13427(13) -0.0576(2) 0.0543(6) Uani 1 1 d .
C1 C -0.1254(5) 0.15164(17) 0.0451(3) 0.0502(6) Uani 1 1 d .
H1 H -0.2495 0.1107 0.0714 0.060 Uiso 1 1 calc R
C2 C -0.1192(5) 0.22674(16) 0.1155(2) 0.0392(6) Uani 1 1 d .
C3 C 0.0627(5) 0.28818(15) 0.0716(2) 0.0408(6) Uani 1 1 d .
H3 H 0.0724 0.3398 0.1148 0.049 Uiso 1 1 calc R
C4 C 0.2305(5) 0.27236(15) -0.0373(2) 0.0382(6) Uani 1 1 d .
C5 C 0.2083(6) 0.19399(17) -0.0960(3) 0.0500(7) Uani 1 1 d .
H5 H 0.3220 0.1821 -0.1670 0.060 Uiso 1 1 calc R
C6 C -0.2950(5) 0.24167(16) 0.2287(3) 0.0423(6) Uani 1 1 d .
C7 C -0.3397(5) 0.31419(19) 0.2956(2) 0.0513(6) Uani 1 1 d .
H7 H -0.2546 0.3648 0.2750 0.062 Uiso 1 1 calc R
C8 C -0.5288(6) 0.30522(19) 0.3999(3) 0.0565(7) Uani 1 1 d .
H8 H -0.5794 0.3497 0.4544 0.068 Uiso 1 1 calc R
C9 C -0.6290(5) 0.2271(2) 0.4134(3) 0.0529(7) Uani 1 1 d .
C10 C -0.8319(6) 0.1944(2) 0.5115(3) 0.0653(9) Uani 1 1 d .
H10A H -1.0017 0.1820 0.4665 0.098 Uiso 1 1 calc R
H10B H -0.8625 0.2363 0.5785 0.098 Uiso 1 1 calc R
H10C H -0.7614 0.1442 0.5523 0.098 Uiso 1 1 calc R
C11 C 0.4191(5) 0.33635(16) -0.0867(2) 0.0404(6) Uani 1 1 d .
C12 C 0.4807(6) 0.41279(16) -0.0360(3) 0.0518(7) Uani 1 1 d .
H12 H 0.4060 0.4332 0.0421 0.062 Uiso 1 1 calc R
C13 C 0.6676(6) 0.45871(18) -0.1119(3) 0.0576(8) Uani 1 1 d .
H13 H 0.7281 0.5123 -0.0887 0.069 Uiso 1 1 calc R
C14 C 0.7517(5) 0.41786(17) -0.2219(3) 0.0527(7) Uani 1 1 d .
C15 C 0.9463(7) 0.4477(2) -0.3268(4) 0.0740(10) Uani 1 1 d .
H15A H 1.0976 0.4093 -0.3323 0.111 Uiso 1 1 calc R
H15B H 1.0130 0.5027 -0.3040 0.111 Uiso 1 1 calc R
H15C H 0.8522 0.4500 -0.4110 0.111 Uiso 1 1 calc R
C16 C 0.2766(9) 0.5319(3) 0.3143(4) 0.0961(13) Uani 1 1 d .
H16A H 0.4510 0.5241 0.2730 0.144 Uiso 1 1 calc R
H16B H 0.2770 0.5040 0.3988 0.144 Uiso 1 1 calc R
H16C H 0.2436 0.5909 0.3267 0.144 Uiso 1 1 calc R
H1A H 0.011(8) 0.539(2) 0.181(4) 0.109(15) Uiso 1 1 d D

loop_
_atom_site_aniso_label
_atom_site_aniso_U_11
_atom_site_aniso_U_22
_atom_site_aniso_U_33
_atom_site_aniso_U_23
_atom_site_aniso_U_13
_atom_site_aniso_U_12
S1 0.0522(4) 0.0519(4) 0.0527(4) 0.0062(4) 0.0011(3) -0.0102(3)
S2 0.0543(4) 0.0546(4) 0.0489(4) -0.0023(3) 0.0089(3) 0.0003(4)
O1 0.109(2) 0.0605(15) 0.131(3) 0.0312(16) -0.0033(18) -0.0053(14)
N1 0.0652(15) 0.0386(12) 0.0590(15) -0.0045(11) 0.0036(12) -0.0009(11)
C1 0.0536(15) 0.0417(15) 0.0553(16) 0.0029(14) 0.0004(13) -0.0033(14)
C2 0.0370(13) 0.0390(14) 0.0415(14) 0.0057(11) -0.0061(11) 0.0027(10)
C3 0.0431(13) 0.0394(14) 0.0398(14) -0.0007(11) -0.0051(11) 0.0024(11)
C4 0.0382(13) 0.0387(13) 0.0376(14) 0.0012(11) -0.0049(11) 0.0061(11)
C5 0.0560(17) 0.0483(15) 0.0459(16) 0.0006(12) 0.0040(13) 0.0043(13)
C6 0.0416(13) 0.0409(15) 0.0442(14) 0.0079(12) -0.0021(11) 0.0002(11)
C7 0.0558(15) 0.0473(15) 0.0510(15) 0.0056(14) 0.0077(12) -0.0044(14)
C8 0.0641(17) 0.0545(18) 0.0511(16) -0.0042(14) 0.0107(13) 0.0026(15)
C9 0.0428(15) 0.072(2) 0.0436(16) 0.0081(14) -0.0041(13) 0.0009(14)
C10 0.0566(18) 0.087(2) 0.0527(18) 0.0107(16) 0.0052(15) -0.0146(16)
C11 0.0381(12) 0.0448(16) 0.0384(13) 0.0022(11) -0.0028(10) 0.0051(11)
C12 0.0586(17) 0.0434(15) 0.0536(18) -0.0064(14) 0.0049(14) 0.0016(13)
C13 0.0591(18) 0.0431(15) 0.071(2) 0.0019(15) 0.0030(16) -0.0089(13)
C14 0.0443(15) 0.0533(17) 0.0605(18) 0.0067(14) 0.0024(13) -0.0007(13)
C15 0.061(2) 0.079(2) 0.082(2) 0.0204(19) 0.0157(18) -0.0014(16)
C16 0.112(3) 0.085(3) 0.091(3) 0.003(2) 0.009(3) 0.022(3)

loop_
_atom_type_symbol
_atom_type_description
_atom_type_scat_dispersion_real
_atom_type_scat_dispersion_imag
_atom_type_scat_source
C C 0.0033 0.0016 'International Tables Vol C Tables 4.2.6.8 and 6.1.1.4'
H H 0.0000 0.0000 'International Tables Vol C Tables 4.2.6.8 and 6.1.1.4'
N N 0.0061 0.0033 'International Tables Vol C Tables 4.2.6.8 and 6.1.1.4'
O O 0.0106 0.0060 'International Tables Vol C Tables 4.2.6.8 and 6.1.1.4'
S S 0.1246 0.1234 'International Tables Vol C Tables 4.2.6.8 and 6.1.1.4'

loop_
_geom_angle_atom_site_label_1
_geom_angle_atom_site_label_2
_geom_angle_atom_site_label_3
_geom_angle
C9 S1 C6 92.71(14)
C14 S2 C11 92.68(13)
C16 O1 H1A 106(3)
C1 N1 C5 117.3(2)
N1 C1 H1 117.8
N1 C1 C2 124.4(3)
C2 C1 H1 117.8
C1 C2 C3 116.7(2)
C1 C2 C6 122.1(2)
C3 C2 C6 121.2(2)
C2 C3 H3 119.9
C2 C3 C4 120.3(2)
C4 C3 H3 119.9
C3 C4 C11 121.2(2)
C5 C4 C3 116.9(2)
C5 C4 C11 121.8(2)
N1 C5 C4 124.3(3)
N1 C5 H5 117.8
C4 C5 H5 117.8
C2 C6 S1 121.34(19)
C7 C6 S1 109.68(19)
C7 C6 C2 129.0(2)
C6 C7 H7 123.4
C6 C7 C8 113.2(3)
C8 C7 H7 123.4
C7 C8 H8 122.9
C9 C8 C7 114.3(3)
C9 C8 H8 122.9
C8 C9 S1 110.1(2)
C8 C9 C10 129.2(3)
C10 C9 S1 120.7(2)
C9 C10 H10A 109.5
C9 C10 H10B 109.5
C9 C10 H10C 109.5
H10A C10 H10B 109.5
H10A C10 H10C 109.5
H10B C10 H10C 109.5
C4 C11 S2 120.97(19)
C12 C11 S2 109.6(2)
C12 C11 C4 129.4(2)
C11 C12 H12 123.0
C11 C12 C13 113.9(3)
C13 C12 H12 123.0
C12 C13 H13 123.1
C14 C13 C12 113.8(3)
C14 C13 H13 123.1
C13 C14 S2 110.0(2)
C13 C14 C15 128.7(3)
C15 C14 S2 121.3(2)
C14 C15 H15A 109.5
C14 C15 H15B 109.5
C14 C15 H15C 109.5
H15A C15 H15B 109.5
H15A C15 H15C 109.5
H15B C15 H15C 109.5
O1 C16 H16A 109.5
O1 C16 H16B 109.5
O1 C16 H16C 109.5
H16A C16 H16B 109.5
H16A C16 H16C 109.5
H16B C16 H16C 109.5

loop_
_geom_bond_atom_site_label_1
_geom_bond_atom_site_label_2
_geom_bond_distance
S1 C6 1.735(3)
S1 C9 1.720(3)
S2 C11 1.731(2)
S2 C14 1.717(3)
O1 C16 1.417(5)
O1 H1A 0.876(19)
N1 C1 1.332(3)
N1 C5 1.334(3)
C1 H1 0.9300
C1 C2 1.388(4)
C2 C3 1.395(3)
C2 C6 1.456(3)
C3 H3 0.9300
C3 C4 1.400(3)
C4 C5 1.382(3)
C4 C11 1.463(3)
C5 H5 0.9300
C6 C7 1.354(4)
C7 H7 0.9300
C7 C8 1.414(4)
C8 H8 0.9300
C8 C9 1.341(4)
C9 C10 1.501(4)
C10 H10A 0.9600
C10 H10B 0.9600
C10 H10C 0.9600
C11 C12 1.350(4)
C12 H12 0.9300
C12 C13 1.402(4)
C13 H13 0.9300
C13 C14 1.353(4)
C14 C15 1.506(4)
C15 H15A 0.9600
C15 H15B 0.9600
C15 H15C 0.9600
C16 H16A 0.9600
C16 H16B 0.9600
C16 H16C 0.9600

loop_
_geom_hbond_atom_site_label_D
_geom_hbond_atom_site_label_H
_geom_hbond_atom_site_label_A
_geom_hbond_distance_DH
_geom_hbond_distance_HA
_geom_hbond_distance_DA
_geom_hbond_angle_DHA
_geom_hbond_site_symmetry_A
O1 H1A N1 0.876(19) 1.97(2) 2.836(4) 168(4) 2
